data_4125872
loop_
_publ_author_name
'Waldie, Kate M.'
'Ramakrishnan, Srinivasan'
'Kim, Sung-Kwan'
'Maclaren, Jana K.'
'Chidsey, Christopher E. D.'
'Waymouth, Robert M.'

_publ_section_title
;
 Multielectron Transfer at Cobalt: Influence of the Phenylazopyridine
 Ligand.
;
_journal_issue 12
_journal_name_full 'Journal of the American Chemical Society'
_journal_page_first 4540
_journal_page_last 4550
_journal_paper_doi 10.1021/jacs.7b01047
_journal_volume 139
_journal_year 2017
_chemical_absolute_configuration ad
_chemical_formula_moiety 'C18 H17 Co N4, 2(Cl O4)'
_chemical_formula_sum 'C18 H17 Cl2 Co N4 O8'
_chemical_formula_weight 547.18
_space_group_crystal_system monoclinic
_space_group_IT_number 7
_space_group_name_Hall 'P -2yc'
_space_group_name_H-M_alt 'P 1 c 1'
_symmetry_space_group_name_Hall 'P -2yc'
_symmetry_space_group_name_H-M 'P 1 c 1'
_atom_sites_solution_hydrogens geom
_atom_sites_solution_primary direct
_audit_creation_date 2015-08-04
_audit_creation_method
;
Olex2 1.2
(compiled 2015.01.26 svn.r3150 for OlexSys, GUI svn.r4998)
;
_cell_angle_alpha 90
_cell_angle_beta 91.667(2)
_cell_angle_gamma 90
_cell_formula_units_Z 2
_cell_length_a 7.1818(4)
_cell_length_b 10.1423(6)
_cell_length_c 14.4850(8)
_cell_measurement_reflns_used 9884
_cell_measurement_temperature 100
_cell_measurement_theta_max 28.192
_cell_measurement_theta_min 2.452
_cell_volume 1054.64(10)
_computing_cell_refinement 'SAINT+ Ver. 8.34A (Bruker-AXS, 2014)'
_computing_data_collection 'APEX2 Ver. 2014.11-0 (Bruker-AXS, 2014)'
_computing_data_reduction 'SAINT+ Ver. 8.34A (Bruker-AXS, 2014)'
_computing_molecular_graphics 'Olex2 (Dolomanov et al., 2009)'
_computing_publication_material 'Olex2 (Dolomanov et al., 2009)'
_computing_structure_refinement 'XL (Sheldrick, 2008)'
_computing_structure_solution 'ShelXT (Sheldrick, 2015)'
_diffrn_ambient_temperature 100
_diffrn_detector 'Bruker Photon100'
_diffrn_detector_area_resol_mean 10.4
_diffrn_detector_type 'CMOS area detector'
_diffrn_measured_fraction_theta_full 1.000
_diffrn_measured_fraction_theta_max 0.999
_diffrn_measurement_device 'four-circle diffractometer'
_diffrn_measurement_device_type 'Bruker D8Venture'
_diffrn_measurement_method '\w and \f scans'
_diffrn_radiation_collimation 'focusing mirrors'
_diffrn_radiation_monochromator 'mirror optics'
_diffrn_radiation_probe x-ray
_diffrn_radiation_type MoK\a
_diffrn_radiation_wavelength 0.71073
_diffrn_reflns_av_R_equivalents 0.0349
_diffrn_reflns_av_unetI/netI 0.0350
_diffrn_reflns_Laue_measured_fraction_full 1.000
_diffrn_reflns_Laue_measured_fraction_max 0.999
_diffrn_reflns_limit_h_max 9
_diffrn_reflns_limit_h_min -9
_diffrn_reflns_limit_k_max 13
_diffrn_reflns_limit_k_min -13
_diffrn_reflns_limit_l_max 19
_diffrn_reflns_limit_l_min -19
_diffrn_reflns_number 24924
_diffrn_reflns_point_group_measured_fraction_full 0.999
_diffrn_reflns_point_group_measured_fraction_max 0.995
_diffrn_reflns_theta_full 26.000
_diffrn_reflns_theta_max 28.319
_diffrn_reflns_theta_min 2.452
_diffrn_source 'microfocus sealed X-ray tube'
_diffrn_source_type 'Incoatec I\ms'
_diffrn_standards_number 0
_exptl_absorpt_coefficient_mu 1.123
_exptl_absorpt_correction_T_max 0.7457
_exptl_absorpt_correction_T_min 0.6886
_exptl_absorpt_correction_type multi-scan
_exptl_absorpt_process_details
'SADABS-2014/5 (Bruker,2014/5) was used for absorption correction. wR2(int) was 0.0627 before and 0.0587 after correction. The Ratio of minimum to maximum transmission is 0.9234. The \l/2 correction factor is 0.00150.'
_exptl_crystal_colour red
_exptl_crystal_colour_primary red
_exptl_crystal_density_diffrn 1.723
_exptl_crystal_description block
_exptl_crystal_F_000 556
_exptl_crystal_preparation 'Iodide abstraction with silver from Co-I complex'
_exptl_crystal_recrystallization_method 'Diffusion of diethyl ether into acetonitrile solution'
_exptl_crystal_size_max 0.075
_exptl_crystal_size_mid 0.075
_exptl_crystal_size_min 0.07
_refine_diff_density_max 0.426
_refine_diff_density_min -0.315
_refine_diff_density_rms 0.058
_refine_ls_abs_structure_details
;
 Flack x determined using 2319 quotients [(I+)-(I-)]/[(I+)+(I-)]
 (Parsons, Flack and Wagner, Acta Cryst. B69 (2013) 249-259).
;
_refine_ls_abs_structure_Flack 0.009(4)
_refine_ls_extinction_method none
_refine_ls_goodness_of_fit_ref 1.039
_refine_ls_hydrogen_treatment constr
_refine_ls_matrix_type full
_refine_ls_number_parameters 299
_refine_ls_number_reflns 5253
_refine_ls_number_restraints 2
_refine_ls_restrained_S_all 1.039
_refine_ls_R_factor_all 0.0280
_refine_ls_R_factor_gt 0.0247
_refine_ls_shift/su_max 0.000
_refine_ls_shift/su_mean 0.000
_refine_ls_structure_factor_coef Fsqd
_refine_ls_weighting_details 'w=1/[\s^2^(Fo^2^)+(0.0261P)^2^+0.1573P] where P=(Fo^2^+2Fc^2^)/3'
_refine_ls_weighting_scheme calc
_refine_ls_wR_factor_gt 0.0546
_refine_ls_wR_factor_ref 0.0560
_reflns_Friedel_coverage 0.988
_reflns_Friedel_fraction_full 0.998
_reflns_Friedel_fraction_max 0.992
_reflns_number_gt 4983
_reflns_number_total 5253
_reflns_threshold_expression 'I > 2\s(I)'
_cod_data_source_file ja7b01047_si_002.cif
_cod_data_source_block kwaa_a
_cod_depositor_comments 'Adding full bibliography for 4125870--4125872.cif.'
_cod_database_code 4125872
_shelx_space_group_comment
;
The symmetry employed for this shelxl refinement is uniquely defined
by the following loop, which should always be used as a source of
symmetry information in preference to the above space-group names.
They are only intended as comments.
;
_shelx_estimated_absorpt_t_max 0.926
_shelx_estimated_absorpt_t_min 0.921
_olex2_refinement_description
;
1. Fixed Uiso
 At 1.2 times of:
  All C(H) groups
 At 1.5 times of:
  All C(H,H,H) groups
2.a Ternary CH refined with riding coordinates:
 C3(H3), C4(H4), C5(H5), C1(H1), C2(H2)
2.b Aromatic/amide H refined with riding coordinates:
 C8(H8), C6(H6), C15(H15), C7(H7), C13(H13), C16(H16), C12(H12), C9(H9),
 C14(H14)
2.c Idealised Me refined as rotating group:
 C18(H18A,H18B,H18C)
;
_shelx_shelxl_version_number 2014/7
_olex2_submission_special_instructions 'No special instructions were received'

loop_
_space_group_symop_operation_xyz
'x, y, z'
'x, -y, z+1/2'

loop_
_atom_site_label
_atom_site_type_symbol
_atom_site_fract_x
_atom_site_fract_y
_atom_site_fract_z
_atom_site_U_iso_or_equiv
_atom_site_adp_type
_atom_site_occupancy
_atom_site_site_symmetry_order
_atom_site_calc_flag
_atom_site_refinement_flags_posn
Co1 Co 0.37189(4) 0.20369(3) 0.56665(2) 0.01072(8) Uani 1 1 d .
Cl1 Cl 0.80076(10) 0.05814(7) 0.31063(5) 0.01777(14) Uani 1 1 d .
Cl2 Cl 0.23263(9) 0.68093(6) 0.48928(4) 0.01610(14) Uani 1 1 d .
N2 N 0.5729(3) 0.3318(2) 0.55955(16) 0.0113(4) Uani 1 1 d .
O3 O 0.6222(3) -0.0057(2) 0.31381(16) 0.0287(5) Uani 1 1 d .
N4 N 0.5307(3) 0.0542(2) 0.55433(16) 0.0153(5) Uani 1 1 d .
N3 N 0.5996(3) 0.3861(2) 0.48226(16) 0.0141(4) Uani 1 1 d .
O1 O 0.8124(3) 0.1626(3) 0.37670(17) 0.0355(6) Uani 1 1 d .
O6 O 0.0523(3) 0.6203(3) 0.48218(16) 0.0316(5) Uani 1 1 d .
O5 O 0.3591(3) 0.5913(2) 0.53619(15) 0.0303(5) Uani 1 1 d .
O8 O 0.2212(4) 0.7994(2) 0.5431(2) 0.0417(7) Uani 1 1 d .
N1 N 0.3691(3) 0.2351(2) 0.43518(15) 0.0130(4) Uani 1 1 d .
O2 O 0.9458(4) -0.0359(2) 0.3299(3) 0.0495(9) Uani 1 1 d .
O4 O 0.8273(5) 0.1112(4) 0.22049(18) 0.0590(10) Uani 1 1 d .
C8 C 0.3823(5) 0.3254(3) 0.2547(2) 0.0226(7) Uani 1 1 d .
H8 H 0.3840 0.3569 0.1929 0.027 Uiso 1 1 calc R
O7 O 0.2975(4) 0.7092(3) 0.39888(18) 0.0419(7) Uani 1 1 d .
C3 C 0.2618(4) 0.2901(3) 0.6826(2) 0.0230(7) Uani 1 1 d .
H3 H 0.3260 0.3569 0.7231 0.028 Uiso 1 1 calc R
C10 C 0.4815(4) 0.3353(3) 0.41248(18) 0.0144(5) Uani 1 1 d .
C6 C 0.2695(4) 0.1751(3) 0.3683(2) 0.0169(5) Uani 1 1 d .
H6 H 0.1950 0.1012 0.3832 0.020 Uiso 1 1 calc R
C15 C 0.8467(4) 0.3435(3) 0.77993(19) 0.0166(5) Uani 1 1 d .
H15 H 0.8760 0.2883 0.8313 0.020 Uiso 1 1 calc R
C4 C 0.2698(4) 0.1536(3) 0.6949(2) 0.0218(6) Uani 1 1 d .
H4 H 0.3393 0.1058 0.7455 0.026 Uiso 1 1 calc R
C18 C 0.7133(5) -0.1586(3) 0.5168(2) 0.0262(7) Uani 1 1 d .
H18A H 0.7282 -0.2127 0.5726 0.039 Uiso 1 1 calc GR
H18B H 0.8363 -0.1353 0.4942 0.039 Uiso 1 1 calc GR
H18C H 0.6440 -0.2085 0.4691 0.039 Uiso 1 1 calc GR
C7 C 0.2722(4) 0.2182(3) 0.2774(2) 0.0193(6) Uani 1 1 d .
H7 H 0.1991 0.1747 0.2310 0.023 Uiso 1 1 calc R
C11 C 0.6904(4) 0.3799(3) 0.63364(18) 0.0126(5) Uani 1 1 d .
C13 C 0.8823(4) 0.5501(3) 0.7000(2) 0.0176(6) Uani 1 1 d .
H13 H 0.9341 0.6362 0.6975 0.021 Uiso 1 1 calc R
C16 C 0.7284(4) 0.2982(3) 0.70928(19) 0.0139(5) Uani 1 1 d .
H16 H 0.6743 0.2129 0.7124 0.017 Uiso 1 1 calc R
C12 C 0.7677(4) 0.5055(3) 0.62836(18) 0.0146(5) Uani 1 1 d .
H12 H 0.7419 0.5599 0.5761 0.017 Uiso 1 1 calc R
C17 C 0.6115(4) -0.0389(3) 0.53836(19) 0.0173(5) Uani 1 1 d .
C5 C 0.1571(4) 0.0944(3) 0.6222(2) 0.0204(6) Uani 1 1 d .
H5 H 0.1346 -0.0021 0.6132 0.024 Uiso 1 1 calc R
C1 C 0.0837(4) 0.1963(3) 0.5667(2) 0.0213(6) Uani 1 1 d .
H1 H -0.0003 0.1848 0.5110 0.026 Uiso 1 1 calc R
C9 C 0.4896(4) 0.3856(3) 0.32373(19) 0.0189(6) Uani 1 1 d .
H9 H 0.5663 0.4592 0.3106 0.023 Uiso 1 1 calc R
C2 C 0.1520(4) 0.3183(3) 0.6015(2) 0.0228(7) Uani 1 1 d .
H2 H 0.1213 0.4078 0.5764 0.027 Uiso 1 1 calc R
C14 C 0.9222(4) 0.4695(3) 0.7756(2) 0.0171(5) Uani 1 1 d .
H14 H 1.0015 0.5006 0.8245 0.021 Uiso 1 1 calc R

loop_
_atom_site_aniso_label
_atom_site_aniso_U_11
_atom_site_aniso_U_22
_atom_site_aniso_U_33
_atom_site_aniso_U_23
_atom_site_aniso_U_13
_atom_site_aniso_U_12
Co1 0.01013(16) 0.01071(15) 0.01135(16) 0.00014(14) 0.00104(11) -0.00026(15)
Cl1 0.0183(3) 0.0155(3) 0.0195(3) -0.0037(3) 0.0008(2) -0.0001(3)
Cl2 0.0179(3) 0.0170(3) 0.0132(3) -0.0007(2) -0.0026(2) 0.0008(2)
N2 0.0092(10) 0.0118(10) 0.0128(11) 0.0013(8) 0.0005(8) 0.0021(8)
O3 0.0162(11) 0.0359(13) 0.0340(13) -0.0057(10) -0.0012(9) -0.0051(9)
N4 0.0166(12) 0.0143(12) 0.0150(11) 0.0007(9) -0.0005(9) -0.0019(9)
N3 0.0123(11) 0.0149(11) 0.0152(11) 0.0003(9) 0.0005(8) 0.0010(8)
O1 0.0257(12) 0.0411(14) 0.0393(14) -0.0283(11) -0.0046(11) 0.0031(10)
O6 0.0241(12) 0.0431(15) 0.0274(12) 0.0029(10) -0.0034(9) -0.0105(10)
O5 0.0333(13) 0.0331(13) 0.0241(11) -0.0029(9) -0.0069(10) 0.0158(10)
O8 0.0572(19) 0.0219(13) 0.0455(17) -0.0142(11) -0.0102(14) 0.0071(11)
N1 0.0125(11) 0.0144(11) 0.0123(10) -0.0001(8) 0.0021(8) 0.0023(8)
O2 0.0208(13) 0.0181(13) 0.109(3) -0.0044(14) -0.0066(15) 0.0031(10)
O4 0.077(2) 0.079(2) 0.0211(14) 0.0047(13) -0.0042(13) -0.0427(19)
C8 0.0235(16) 0.0300(17) 0.0141(15) 0.0043(12) -0.0001(12) 0.0036(13)
O7 0.0439(17) 0.061(2) 0.0210(13) 0.0136(11) 0.0061(11) -0.0110(13)
C3 0.0167(14) 0.0295(17) 0.0234(16) -0.0108(12) 0.0084(12) -0.0061(12)
C10 0.0132(13) 0.0154(13) 0.0147(13) -0.0004(10) 0.0013(10) 0.0025(10)
C6 0.0145(13) 0.0172(13) 0.0188(14) -0.0040(10) -0.0015(10) 0.0008(10)
C15 0.0163(13) 0.0208(14) 0.0127(12) 0.0013(10) -0.0019(10) 0.0008(10)
C4 0.0169(14) 0.0332(16) 0.0156(14) 0.0071(12) 0.0049(11) 0.0015(13)
C18 0.0333(18) 0.0173(14) 0.0278(16) -0.0003(12) -0.0025(13) 0.0106(13)
C7 0.0179(15) 0.0242(15) 0.0155(13) -0.0037(11) -0.0055(11) 0.0035(11)
C11 0.0093(12) 0.0152(13) 0.0134(12) -0.0032(10) 0.0013(9) 0.0017(10)
C13 0.0170(14) 0.0136(13) 0.0220(14) -0.0031(11) -0.0015(11) -0.0027(10)
C16 0.0136(12) 0.0131(12) 0.0149(13) 0.0003(10) -0.0001(10) 0.0000(10)
C12 0.0141(13) 0.0143(13) 0.0152(13) 0.0020(10) -0.0001(10) 0.0009(10)
C17 0.0193(14) 0.0162(14) 0.0165(13) 0.0022(10) -0.0019(10) -0.0019(11)
C5 0.0166(14) 0.0188(14) 0.0262(15) 0.0009(12) 0.0084(12) -0.0056(11)
C1 0.0096(13) 0.0368(17) 0.0176(14) 0.0003(12) 0.0021(10) -0.0011(12)
C9 0.0175(14) 0.0239(15) 0.0154(13) 0.0048(11) 0.0010(10) -0.0014(11)
C2 0.0166(14) 0.0221(16) 0.0305(17) 0.0042(12) 0.0128(12) 0.0080(12)
C14 0.0134(13) 0.0206(14) 0.0172(13) -0.0044(11) -0.0026(10) 0.0007(11)

loop_
_atom_type_symbol
_atom_type_description
_atom_type_scat_dispersion_real
_atom_type_scat_dispersion_imag
_atom_type_scat_source
C C 0.0033 0.0016 'International Tables Vol C Tables 4.2.6.8 and 6.1.1.4'
H H 0.0000 0.0000 'International Tables Vol C Tables 4.2.6.8 and 6.1.1.4'
N N 0.0061 0.0033 'International Tables Vol C Tables 4.2.6.8 and 6.1.1.4'
O O 0.0106 0.0060 'International Tables Vol C Tables 4.2.6.8 and 6.1.1.4'
Cl Cl 0.1484 0.1585 'International Tables Vol C Tables 4.2.6.8 and 6.1.1.4'
Co Co 0.3494 0.9721 'International Tables Vol C Tables 4.2.6.8 and 6.1.1.4'

loop_
_geom_angle_atom_site_label_1
_geom_angle_atom_site_label_2
_geom_angle_atom_site_label_3
_geom_angle
N2 Co1 C3 93.55(11)
N2 Co1 C4 119.43(11)
N2 Co1 C5 159.26(11)
N2 Co1 C1 140.05(11)
N2 Co1 C2 102.35(11)
N4 Co1 N2 94.54(10)
N4 Co1 N1 91.60(10)
N4 Co1 C3 130.91(12)
N4 Co1 C4 96.70(11)
N4 Co1 C5 93.71(11)
N4 Co1 C1 124.83(11)
N4 Co1 C2 161.16(11)
N1 Co1 N2 79.87(10)
N1 Co1 C3 137.46(12)
N1 Co1 C4 158.06(11)
N1 Co1 C5 118.88(11)
N1 Co1 C1 91.42(11)
N1 Co1 C2 99.47(11)
C3 Co1 C4 39.30(13)
C3 Co1 C5 66.84(12)
C4 Co1 C5 40.51(12)
C1 Co1 C3 67.03(12)
C1 Co1 C4 67.19(12)
C1 Co1 C5 39.50(12)
C2 Co1 C3 40.58(13)
C2 Co1 C4 67.77(12)
C2 Co1 C5 67.61(13)
C2 Co1 C1 40.38(13)
O1 Cl1 O3 110.32(15)
O1 Cl1 O2 109.55(17)
O1 Cl1 O4 109.02(19)
O2 Cl1 O3 109.74(15)
O4 Cl1 O3 109.95(16)
O4 Cl1 O2 108.2(2)
O6 Cl2 O5 108.61(15)
O6 Cl2 O8 109.36(17)
O8 Cl2 O5 108.49(15)
O7 Cl2 O6 109.71(16)
O7 Cl2 O5 109.90(16)
O7 Cl2 O8 110.74(17)
N3 N2 Co1 117.92(19)
N3 N2 C11 114.4(2)
C11 N2 Co1 127.56(18)
C17 N4 Co1 171.8(2)
N2 N3 C10 112.0(2)
C10 N1 Co1 112.14(18)
C6 N1 Co1 129.2(2)
C6 N1 C10 118.7(2)
C7 C8 H8 120.6
C9 C8 H8 120.6
C9 C8 C7 118.8(3)
Co1 C3 H3 125.5
C4 C3 Co1 70.66(17)
C4 C3 H3 125.5
C4 C3 C2 108.9(3)
C2 C3 Co1 68.36(17)
C2 C3 H3 125.5
N1 C10 N3 117.2(2)
N1 C10 C9 123.1(3)
C9 C10 N3 119.6(3)
N1 C6 H6 119.2
N1 C6 C7 121.6(3)
C7 C6 H6 119.2
C16 C15 H15 120.0
C16 C15 C14 120.1(3)
C14 C15 H15 120.0
Co1 C4 H4 126.3
C3 C4 Co1 70.04(17)
C3 C4 H4 126.3
C3 C4 C5 107.5(3)
C5 C4 Co1 69.79(16)
C5 C4 H4 126.3
H18A C18 H18B 109.5
H18A C18 H18C 109.5
H18B C18 H18C 109.5
C17 C18 H18A 109.5
C17 C18 H18B 109.5
C17 C18 H18C 109.5
C8 C7 H7 120.2
C6 C7 C8 119.7(3)
C6 C7 H7 120.2
C16 C11 N2 118.9(2)
C12 C11 N2 119.9(2)
C12 C11 C16 121.2(2)
C12 C13 H13 119.9
C12 C13 C14 120.2(3)
C14 C13 H13 119.9
C15 C16 C11 118.9(2)
C15 C16 H16 120.5
C11 C16 H16 120.5
C11 C12 H12 120.4
C13 C12 C11 119.2(2)
C13 C12 H12 120.4
N4 C17 C18 179.2(3)
Co1 C5 H5 126.1
C4 C5 Co1 69.71(16)
C4 C5 H5 126.1
C1 C5 Co1 69.88(16)
C1 C5 C4 107.8(3)
C1 C5 H5 126.1
Co1 C1 H1 125.7
C5 C1 Co1 70.62(16)
C5 C1 H1 125.7
C5 C1 C2 108.6(3)
C2 C1 Co1 68.47(17)
C2 C1 H1 125.7
C8 C9 H9 121.0
C10 C9 C8 118.0(3)
C10 C9 H9 121.0
Co1 C2 H2 126.3
C3 C2 Co1 71.06(17)
C3 C2 H2 126.3
C1 C2 Co1 71.15(17)
C1 C2 C3 107.2(3)
C1 C2 H2 126.3
C15 C14 H14 119.8
C13 C14 C15 120.3(3)
C13 C14 H14 119.8

loop_
_geom_bond_atom_site_label_1
_geom_bond_atom_site_label_2
_geom_bond_distance
Co1 N2 1.947(2)
Co1 N4 1.909(2)
Co1 N1 1.930(2)
Co1 C3 2.072(3)
Co1 C4 2.080(3)
Co1 C5 2.081(3)
Co1 C1 2.071(3)
Co1 C2 2.036(3)
Cl1 O3 1.438(2)
Cl1 O1 1.429(2)
Cl1 O2 1.434(3)
Cl1 O4 1.430(3)
Cl2 O6 1.435(2)
Cl2 O5 1.441(2)
Cl2 O8 1.436(2)
Cl2 O7 1.431(3)
N2 N3 1.267(3)
N2 C11 1.431(3)
N4 C17 1.136(4)
N3 C10 1.399(4)
N1 C10 1.345(4)
N1 C6 1.334(4)
C8 H8 0.9500
C8 C7 1.390(4)
C8 C9 1.386(4)
C3 H3 1.0000
C3 C4 1.396(5)
C3 C2 1.425(5)
C10 C9 1.386(4)
C6 H6 0.9500
C6 C7 1.387(4)
C15 H15 0.9500
C15 C16 1.389(4)
C15 C14 1.391(4)
C4 H4 1.0000
C4 C5 1.440(4)
C18 H18A 0.9800
C18 H18B 0.9800
C18 H18C 0.9800
C18 C17 1.456(4)
C7 H7 0.9500
C11 C16 1.395(4)
C11 C12 1.392(4)
C13 H13 0.9500
C13 C12 1.382(4)
C13 C14 1.390(4)
C16 H16 0.9500
C12 H12 0.9500
C5 H5 1.0000
C5 C1 1.403(4)
C1 H1 1.0000
C1 C2 1.418(5)
C9 H9 0.9500
C2 H2 1.0000
C14 H14 0.9500

loop_
_geom_torsion_atom_site_label_1
_geom_torsion_atom_site_label_2
_geom_torsion_atom_site_label_3
_geom_torsion_atom_site_label_4
_geom_torsion
Co1 N2 N3 C10 -3.8(3)
Co1 N2 C11 C16 29.4(3)
Co1 N2 C11 C12 -152.0(2)
Co1 N1 C10 N3 9.2(3)
Co1 N1 C10 C9 -173.3(2)
Co1 N1 C6 C7 174.1(2)
Co1 C3 C4 C5 -60.0(2)
Co1 C3 C2 C1 62.4(2)
Co1 C4 C5 C1 -59.8(2)
Co1 C5 C1 C2 -58.1(2)
Co1 C1 C2 C3 -62.3(2)
N2 N3 C10 N1 -3.7(3)
N2 N3 C10 C9 178.7(2)
N2 C11 C16 C15 178.2(2)
N2 C11 C12 C13 -179.3(2)
N3 N2 C11 C16 -154.8(2)
N3 N2 C11 C12 23.8(3)
N3 C10 C9 C8 174.5(3)
N1 C10 C9 C8 -2.9(4)
N1 C6 C7 C8 0.7(4)
C3 C4 C5 Co1 60.2(2)
C3 C4 C5 C1 0.4(3)
C10 N1 C6 C7 -3.4(4)
C6 N1 C10 N3 -172.9(2)
C6 N1 C10 C9 4.6(4)
C4 C3 C2 Co1 -59.2(2)
C4 C3 C2 C1 3.2(3)
C4 C5 C1 Co1 59.7(2)
C4 C5 C1 C2 1.6(3)
C7 C8 C9 C10 0.1(4)
C11 N2 N3 C10 179.9(2)
C16 C15 C14 C13 -1.0(4)
C16 C11 C12 C13 -0.7(4)
C12 C11 C16 C15 -0.4(4)
C12 C13 C14 C15 -0.2(4)
C5 C1 C2 Co1 59.4(2)
C5 C1 C2 C3 -2.9(3)
C9 C8 C7 C6 1.0(5)
C2 C3 C4 Co1 57.8(2)
C2 C3 C4 C5 -2.2(3)
C14 C15 C16 C11 1.3(4)
C14 C13 C12 C11 1.1(4)
